data_2019025
loop_
_publ_author_name
'Du, Chao-Jun'
'Wang, Li-Sheng'

_publ_section_title
;
 1,4-Bis{[hydroxy(phenyl)phosphoryl]methyl}piperazine-1,4-diium
 tetrachloridocadmate(II) dihydrate and the cobaltate(II) analogue
;
_journal_coeditor_code EG3124
_journal_issue 7
_journal_name_full 'Acta Crystallographica Section C'
_journal_page_first 738
_journal_page_last 741
_journal_paper_doi 10.1107/S0108270113015436
_journal_volume 69
_journal_year 2013
_chemical_formula_iupac '(C18 H26 N2 O4 P2) [Cd Cl4] , 2H2 O'
_chemical_formula_moiety 'C18 H26 N2 O4 P2 2+, Cd Cl4 2-, 2(H2 O)'
_chemical_formula_sum 'C18 H30 Cd Cl4 N2 O6 P2'
_chemical_formula_weight 686.58
_chemical_name_systematic
;
1,4-Bis{[hydroxy(phenyl)phosphoryl]methyl}piperazine-1,4-diium
tetrachloridocadmate(II) dihydrate
;
_space_group_IT_number 2
_symmetry_cell_setting triclinic
_symmetry_space_group_name_Hall '-P 1'
_symmetry_space_group_name_H-M 'P -1'
_atom_sites_solution_hydrogens geom
_atom_sites_solution_primary direct
_atom_sites_solution_secondary difmap
_audit_creation_method SHELXL97
_cell_angle_alpha 87.035(4)
_cell_angle_beta 81.713(4)
_cell_angle_gamma 76.947(4)
_cell_formula_units_Z 2
_cell_length_a 6.6159(3)
_cell_length_b 14.5242(7)
_cell_length_c 14.5449(7)
_cell_measurement_reflns_used 4676
_cell_measurement_temperature 293(2)
_cell_measurement_theta_max 29.5101
_cell_measurement_theta_min 2.8253
_cell_volume 1347.03(11)
_computing_cell_refinement 'CrysAlis PRO (Agilent, 2011)'
_computing_data_collection 'CrysAlis PRO (Agilent, 2011)'
_computing_data_reduction 'CrysAlis PRO (Agilent, 2011)'
_computing_molecular_graphics 'SHELXTL (Sheldrick, 2008)'
_computing_publication_material
;
SHELXL97 (Sheldrick, 2008 and PLATON (Spek, 2009)
;
_computing_structure_refinement 'SHELXL97 (Sheldrick, 2008)'
_computing_structure_solution 'SHELXS97 (Sheldrick, 2008)'
_diffrn_ambient_temperature 293(2)
_diffrn_detector_area_resol_mean 10.4170
_diffrn_measured_fraction_theta_full 0.999
_diffrn_measured_fraction_theta_max 0.999
_diffrn_measurement_device_type 'Agilent Xcalibur (Atlas, Gemini ultra)'
_diffrn_measurement_method \w
_diffrn_radiation_monochromator graphite
_diffrn_radiation_source 'fine-focus sealed tube'
_diffrn_radiation_type MoK\a
_diffrn_radiation_wavelength 0.71073
_diffrn_reflns_av_R_equivalents 0.0362
_diffrn_reflns_av_sigmaI/netI 0.0482
_diffrn_reflns_limit_h_max 7
_diffrn_reflns_limit_h_min -7
_diffrn_reflns_limit_k_max 17
_diffrn_reflns_limit_k_min -16
_diffrn_reflns_limit_l_max 17
_diffrn_reflns_limit_l_min -16
_diffrn_reflns_number 10146
_diffrn_reflns_theta_full 25.19
_diffrn_reflns_theta_max 25.19
_diffrn_reflns_theta_min 2.83
_exptl_absorpt_coefficient_mu 1.362
_exptl_absorpt_correction_T_max 0.7724
_exptl_absorpt_correction_T_min 0.6855
_exptl_absorpt_correction_type multi-scan
_exptl_absorpt_process_details '(CrysAlis PRO; Agilent, 2011)'
_exptl_crystal_colour colourless
_exptl_crystal_density_diffrn 1.693
_exptl_crystal_density_method 'not measured'
_exptl_crystal_description plate
_exptl_crystal_F_000 692
_exptl_crystal_size_max 0.30
_exptl_crystal_size_mid 0.25
_exptl_crystal_size_min 0.20
_refine_diff_density_max 0.357
_refine_diff_density_min -0.531
_refine_ls_extinction_method none
_refine_ls_goodness_of_fit_ref 1.006
_refine_ls_hydrogen_treatment constr
_refine_ls_matrix_type full
_refine_ls_number_parameters 300
_refine_ls_number_reflns 4832
_refine_ls_number_restraints 0
_refine_ls_restrained_S_all 1.006
_refine_ls_R_factor_all 0.0455
_refine_ls_R_factor_gt 0.0318
_refine_ls_shift/su_max 0.000
_refine_ls_shift/su_mean 0.000
_refine_ls_structure_factor_coef Fsqd
_refine_ls_weighting_details 'calc w = 1/[\s^2^(Fo^2^)+(0.0288P)^2^+0.0000P] where P=(Fo^2^+2Fc^2^)/3'
_refine_ls_weighting_scheme calc
_refine_ls_wR_factor_gt 0.0653
_refine_ls_wR_factor_ref 0.0690
_reflns_number_gt 3928
_reflns_number_total 4832
_reflns_threshold_expression I>2\s(I)
_cod_data_source_file eg3124.cif
_cod_data_source_block I
_cod_database_code 2019025

loop_
_symmetry_equiv_pos_as_xyz
'x, y, z'
'-x, -y, -z'

loop_
_atom_site_type_symbol
_atom_site_label
_atom_site_fract_x
_atom_site_fract_y
_atom_site_fract_z
_atom_site_U_iso_or_equiv
_atom_site_adp_type
_atom_site_calc_flag
_atom_site_refinement_flags
_atom_site_occupancy
_atom_site_symmetry_multiplicity
C C1 0.0564(5) 0.1126(2) 0.84464(19) 0.0332(7) Uani d . 1 1
C C2 0.2323(6) 0.0943(3) 0.8900(2) 0.0488(9) Uani d . 1 1
H H2 0.3649 0.0778 0.8559 0.059 Uiso calc R 1 1
C C3 0.2123(7) 0.1005(3) 0.9844(3) 0.0640(12) Uani d . 1 1
H H3 0.3309 0.0888 1.0143 0.077 Uiso calc R 1 1
C C4 0.0179(8) 0.1238(3) 1.0347(2) 0.0642(12) Uani d . 1 1
H H4 0.0054 0.1279 1.0990 0.077 Uiso calc R 1 1
C C5 -0.1576(7) 0.1411(3) 0.9925(3) 0.0618(12) Uani d . 1 1
H H5 -0.2888 0.1572 1.0278 0.074 Uiso calc R 1 1
C C6 -0.1412(6) 0.1348(3) 0.8958(2) 0.0492(10) Uani d . 1 1
H H6 -0.2606 0.1452 0.8666 0.059 Uiso calc R 1 1
C C7 0.0797(5) -0.0091(2) 0.69128(18) 0.0273(7) Uani d . 1 1
H H7A 0.2124 -0.0498 0.7020 0.033 Uiso calc R 1 1
H H7B -0.0290 -0.0300 0.7336 0.033 Uiso calc R 1 1
C C8 0.1984(4) 0.0102(2) 0.52114(18) 0.0264(7) Uani d . 1 1
H H8A 0.3399 -0.0169 0.5338 0.032 Uiso calc R 1 1
H H8B 0.1758 0.0784 0.5235 0.032 Uiso calc R 1 1
C C9 -0.1740(4) 0.0174(2) 0.57428(19) 0.0281(7) Uani d . 1 1
H H9A -0.2031 0.0858 0.5779 0.034 Uiso calc R 1 1
H H9B -0.2730 -0.0057 0.6204 0.034 Uiso calc R 1 1
C C10 0.3315(5) 0.3629(2) 0.8662(2) 0.0344(8) Uani d . 1 1
C C11 0.4496(6) 0.3744(3) 0.9321(2) 0.0637(12) Uani d . 1 1
H H11 0.5890 0.3773 0.9148 0.076 Uiso calc R 1 1
C C12 0.3634(7) 0.3821(4) 1.0255(3) 0.0797(15) Uani d . 1 1
H H12 0.4453 0.3898 1.0701 0.096 Uiso calc R 1 1
C C13 0.1602(7) 0.3781(3) 1.0510(2) 0.0628(12) Uani d . 1 1
H H13 0.1024 0.3837 1.1132 0.075 Uiso calc R 1 1
C C14 0.0398(6) 0.3660(3) 0.9855(3) 0.0613(12) Uani d . 1 1
H H14 -0.0991 0.3626 1.0033 0.074 Uiso calc R 1 1
C C15 0.1246(6) 0.3587(3) 0.8929(2) 0.0499(9) Uani d . 1 1
H H15 0.0423 0.3509 0.8484 0.060 Uiso calc R 1 1
C C16 0.3829(4) 0.4684(2) 0.69595(17) 0.0262(7) Uani d . 1 1
H H16A 0.2396 0.4987 0.7191 0.031 Uiso calc R 1 1
H H16B 0.4736 0.5051 0.7161 0.031 Uiso calc R 1 1
C C17 0.6241(4) 0.4226(2) 0.54754(18) 0.0291(7) Uani d . 1 1
H H17A 0.6542 0.3567 0.5673 0.035 Uiso calc R 1 1
H H17B 0.7270 0.4523 0.5679 0.035 Uiso calc R 1 1
C C18 0.3599(4) 0.5708(2) 0.55706(18) 0.0267(7) Uani d . 1 1
H H18A 0.4565 0.6042 0.5774 0.032 Uiso calc R 1 1
H H18B 0.2193 0.6012 0.5839 0.032 Uiso calc R 1 1
Cd Cd1 0.43344(4) 0.253741(17) 0.279474(15) 0.03649(9) Uani d . 1 1
Cl Cl1 0.18030(12) 0.40601(6) 0.30776(5) 0.0405(2) Uani d . 1 1
Cl Cl2 0.44108(13) 0.19941(6) 0.44738(5) 0.0417(2) Uani d . 1 1
Cl Cl3 0.77149(13) 0.28882(7) 0.22373(6) 0.0489(2) Uani d . 1 1
Cl Cl4 0.37448(15) 0.11487(7) 0.21324(6) 0.0501(2) Uani d . 1 1
N N1 0.0450(3) -0.02374(16) 0.59388(14) 0.0228(5) Uani d . 1 1
H H1 0.0669 -0.0873 0.5871 0.027 Uiso calc R 1 1
N N2 0.4087(3) 0.47040(16) 0.59151(14) 0.0229(5) Uani d . 1 1
H H2A 0.3149 0.4404 0.5732 0.028 Uiso calc R 1 1
O O1 0.3066(3) 0.11996(15) 0.68167(15) 0.0372(5) Uani d . 1 1
H H1A 0.3180 0.1741 0.6888 0.056 Uiso calc R 1 1
O O2 -0.0884(4) 0.17847(16) 0.68263(14) 0.0453(6) Uani d . 1 1
O O3 0.6827(3) 0.32796(16) 0.74527(15) 0.0399(6) Uani d . 1 1
H H3A 0.7340 0.2771 0.7202 0.060 Uiso calc R 1 1
O O4 0.3562(4) 0.28648(16) 0.69451(14) 0.0431(6) Uani d . 1 1
O O1W 0.1184(3) 0.38355(19) 0.53961(17) 0.0542(7) Uani d . 1 1
H H2W 0.1400 0.3699 0.4824 0.081 Uiso d R 1 1
H H1W 0.1458 0.3308 0.5685 0.081 Uiso d R 1 1
O O2W 0.0491(3) 0.78983(15) 0.58781(16) 0.0464(6) Uani d . 1 1
H H3W 0.0815 0.7635 0.6388 0.070 Uiso d R 1 1
H H4W -0.0794 0.7895 0.5886 0.070 Uiso d R 1 1
P P1 0.08217(12) 0.11015(6) 0.72146(5) 0.02879(19) Uani d . 1 1
P P2 0.44266(12) 0.35047(6) 0.74696(5) 0.02890(19) Uani d . 1 1

loop_
_atom_site_aniso_label
_atom_site_aniso_U_11
_atom_site_aniso_U_22
_atom_site_aniso_U_33
_atom_site_aniso_U_12
_atom_site_aniso_U_13
_atom_site_aniso_U_23
C1 0.0464(19) 0.0285(18) 0.0258(15) -0.0088(15) -0.0063(14) -0.0042(13)
C2 0.056(2) 0.055(2) 0.0353(19) -0.0051(19) -0.0142(17) -0.0094(16)
C3 0.087(3) 0.063(3) 0.044(2) -0.005(2) -0.030(2) -0.0099(19)
C4 0.114(4) 0.047(3) 0.0302(19) -0.011(3) -0.014(2) -0.0033(17)
C5 0.080(3) 0.057(3) 0.041(2) -0.014(2) 0.019(2) -0.0072(18)
C6 0.055(2) 0.050(2) 0.040(2) -0.0105(19) 0.0017(17) -0.0006(17)
C7 0.0372(17) 0.0245(17) 0.0229(14) -0.0108(13) -0.0072(13) 0.0014(12)
C8 0.0227(14) 0.0317(18) 0.0268(15) -0.0118(13) -0.0019(12) 0.0005(12)
C9 0.0232(15) 0.0325(18) 0.0288(15) -0.0086(13) 0.0001(12) -0.0030(13)
C10 0.0424(19) 0.0329(19) 0.0277(16) -0.0090(15) -0.0057(14) 0.0056(13)
C11 0.050(2) 0.107(4) 0.036(2) -0.021(2) -0.0055(18) -0.006(2)
C12 0.076(3) 0.133(5) 0.034(2) -0.026(3) -0.015(2) -0.005(2)
C13 0.076(3) 0.079(3) 0.030(2) -0.018(2) 0.003(2) 0.0043(19)
C14 0.055(2) 0.078(3) 0.049(2) -0.025(2) 0.014(2) -0.001(2)
C15 0.053(2) 0.061(3) 0.040(2) -0.0235(19) -0.0047(17) -0.0052(17)
C16 0.0288(15) 0.0271(17) 0.0222(14) -0.0065(13) -0.0007(12) -0.0035(12)
C17 0.0254(15) 0.0268(17) 0.0312(15) 0.0011(13) -0.0019(12) 0.0005(13)
C18 0.0278(15) 0.0194(16) 0.0299(15) -0.0006(12) -0.0010(12) -0.0006(12)
Cd1 0.03733(14) 0.03385(15) 0.03849(14) -0.00974(11) -0.00116(10) -0.00550(10)
Cl1 0.0332(4) 0.0403(5) 0.0473(5) -0.0030(4) -0.0092(4) -0.0070(4)
Cl2 0.0446(5) 0.0425(5) 0.0373(4) -0.0109(4) -0.0043(4) 0.0063(4)
Cl3 0.0424(5) 0.0586(6) 0.0470(5) -0.0212(4) 0.0087(4) -0.0098(4)
Cl4 0.0627(6) 0.0465(6) 0.0475(5) -0.0234(5) -0.0069(4) -0.0110(4)
N1 0.0271(12) 0.0177(13) 0.0258(12) -0.0087(10) -0.0044(10) -0.0010(10)
N2 0.0215(12) 0.0244(14) 0.0237(12) -0.0060(10) -0.0028(9) -0.0050(10)
O1 0.0464(13) 0.0291(13) 0.0394(12) -0.0183(10) 0.0015(10) -0.0062(10)
O2 0.0566(14) 0.0349(14) 0.0400(12) 0.0083(11) -0.0181(11) -0.0103(10)
O3 0.0390(12) 0.0318(14) 0.0457(13) 0.0005(10) -0.0055(10) -0.0083(10)
O4 0.0623(15) 0.0331(13) 0.0396(12) -0.0216(12) -0.0069(11) -0.0049(10)
O1W 0.0409(14) 0.0589(17) 0.0671(16) -0.0104(12) -0.0147(12) -0.0228(13)
O2W 0.0415(13) 0.0308(13) 0.0696(15) -0.0122(11) -0.0112(11) 0.0030(11)
P1 0.0378(4) 0.0243(4) 0.0250(4) -0.0059(4) -0.0066(3) -0.0040(3)
P2 0.0367(4) 0.0232(4) 0.0279(4) -0.0092(4) -0.0041(3) -0.0006(3)

loop_
_atom_type_symbol
_atom_type_description
_atom_type_scat_dispersion_real
_atom_type_scat_dispersion_imag
_atom_type_scat_source
C C 0.0033 0.0016 'International Tables Vol C Tables 4.2.6.8 and 6.1.1.4'
H H 0.0000 0.0000 'International Tables Vol C Tables 4.2.6.8 and 6.1.1.4'
N N 0.0061 0.0033 'International Tables Vol C Tables 4.2.6.8 and 6.1.1.4'
O O 0.0106 0.0060 'International Tables Vol C Tables 4.2.6.8 and 6.1.1.4'
P P 0.1023 0.0942 'International Tables Vol C Tables 4.2.6.8 and 6.1.1.4'
Cd Cd -0.8075 1.2024 'International Tables Vol C Tables 4.2.6.8 and 6.1.1.4'
Cl Cl 0.1484 0.1585 'International Tables Vol C Tables 4.2.6.8 and 6.1.1.4'

loop_
_geom_angle_atom_site_label_1
_geom_angle_atom_site_label_2
_geom_angle_atom_site_label_3
_geom_angle_site_symmetry_1
_geom_angle_site_symmetry_3
_geom_angle
C6 C1 C2 . . 119.6(3)
C6 C1 P1 . . 119.7(3)
C2 C1 P1 . . 120.6(2)
C3 C2 C1 . . 120.5(3)
C3 C2 H2 . . 119.8
C1 C2 H2 . . 119.8
C4 C3 C2 . . 119.9(4)
C4 C3 H3 . . 120.1
C2 C3 H3 . . 120.1
C5 C4 C3 . . 121.1(3)
C5 C4 H4 . . 119.5
C3 C4 H4 . . 119.5
C4 C5 C6 . . 120.1(3)
C4 C5 H5 . . 119.9
C6 C5 H5 . . 119.9
C1 C6 C5 . . 118.8(4)
C1 C6 H6 . . 120.6
C5 C6 H6 . . 120.6
N1 C7 P1 . . 117.00(19)
N1 C7 H7A . . 108.0
P1 C7 H7A . . 108.0
N1 C7 H7B . . 108.0
P1 C7 H7B . . 108.0
H7A C7 H7B . . 107.3
N1 C8 C9 . 2_556 110.9(2)
N1 C8 H8A . . 109.5
C9 C8 H8A 2_556 . 109.5
N1 C8 H8B . . 109.5
C9 C8 H8B 2_556 . 109.5
H8A C8 H8B . . 108.1
N1 C9 C8 . 2_556 109.6(2)
N1 C9 H9A . . 109.7
C8 C9 H9A 2_556 . 109.7
N1 C9 H9B . . 109.7
C8 C9 H9B 2_556 . 109.7
H9A C9 H9B . . 108.2
C11 C10 C15 . . 119.2(3)
C11 C10 P2 . . 120.7(3)
C15 C10 P2 . . 120.1(3)
C10 C11 C12 . . 120.5(4)
C10 C11 H11 . . 119.7
C12 C11 H11 . . 119.7
C13 C12 C11 . . 120.0(4)
C13 C12 H12 . . 120.0
C11 C12 H12 . . 120.0
C12 C13 C14 . . 120.1(3)
C12 C13 H13 . . 119.9
C14 C13 H13 . . 119.9
C13 C14 C15 . . 120.1(4)
C13 C14 H14 . . 120.0
C15 C14 H14 . . 120.0
C10 C15 C14 . . 120.1(4)
C10 C15 H15 . . 119.9
C14 C15 H15 . . 119.9
N2 C16 P2 . . 113.89(19)
N2 C16 H16A . . 108.8
P2 C16 H16A . . 108.8
N2 C16 H16B . . 108.8
P2 C16 H16B . . 108.8
H16A C16 H16B . . 107.7
N2 C17 C18 . 2_666 110.7(2)
N2 C17 H17A . . 109.5
C18 C17 H17A 2_666 . 109.5
N2 C17 H17B . . 109.5
C18 C17 H17B 2_666 . 109.5
H17A C17 H17B . . 108.1
N2 C18 C17 . 2_666 111.9(2)
N2 C18 H18A . . 109.2
C17 C18 H18A 2_666 . 109.2
N2 C18 H18B . . 109.2
C17 C18 H18B 2_666 . 109.2
H18A C18 H18B . . 107.9
Cl4 Cd1 Cl3 . . 114.14(3)
Cl4 Cd1 Cl1 . . 126.99(3)
Cl3 Cd1 Cl1 . . 107.34(3)
Cl4 Cd1 Cl2 . . 100.33(3)
Cl3 Cd1 Cl2 . . 106.91(3)
Cl1 Cd1 Cl2 . . 97.59(3)
C9 N1 C7 . . 113.9(2)
C9 N1 C8 . . 109.7(2)
C7 N1 C8 . . 113.3(2)
C9 N1 H1 . . 106.5
C7 N1 H1 . . 106.5
C8 N1 H1 . . 106.5
C18 N2 C17 . . 109.1(2)
C18 N2 C16 . . 109.3(2)
C17 N2 C16 . . 113.6(2)
C18 N2 H2A . . 108.2
C17 N2 H2A . . 108.2
C16 N2 H2A . . 108.2
P1 O1 H1A . . 109.5
P2 O3 H3A . . 109.5
H2W O1W H1W . . 105.2
H3W O2W H4W . . 105.2
O2 P1 O1 . . 115.04(13)
O2 P1 C1 . . 112.74(13)
O1 P1 C1 . . 108.41(14)
O2 P1 C7 . . 109.88(14)
O1 P1 C7 . . 103.21(13)
C1 P1 C7 . . 106.85(13)
O4 P2 O3 . . 116.81(13)
O4 P2 C10 . . 114.27(14)
O3 P2 C10 . . 106.45(14)
O4 P2 C16 . . 108.72(14)
O3 P2 C16 . . 104.15(13)
C10 P2 C16 . . 105.42(13)

loop_
_geom_bond_atom_site_label_1
_geom_bond_atom_site_label_2
_geom_bond_site_symmetry_2
_geom_bond_distance
C1 C6 . 1.386(4)
C1 C2 . 1.387(5)
C1 P1 . 1.776(3)
C2 C3 . 1.366(5)
C2 H2 . 0.93
C3 C4 . 1.364(6)
C3 H3 . 0.93
C4 C5 . 1.359(6)
C4 H4 . 0.93
C5 C6 . 1.400(5)
C5 H5 . 0.93
C6 H6 . 0.93
C7 N1 . 1.501(3)
C7 P1 . 1.813(3)
C7 H7A . 0.97
C7 H7B . 0.97
C8 N1 . 1.501(3)
C8 C9 2_556 1.505(4)
C8 H8A . 0.97
C8 H8B . 0.97
C9 N1 . 1.500(3)
C9 C8 2_556 1.505(4)
C9 H9A . 0.97
C9 H9B . 0.97
C10 C11 . 1.360(5)
C10 C15 . 1.382(5)
C10 P2 . 1.785(3)
C11 C12 . 1.395(5)
C11 H11 . 0.93
C12 C13 . 1.355(6)
C12 H12 . 0.93
C13 C14 . 1.369(6)
C13 H13 . 0.93
C14 C15 . 1.382(5)
C14 H14 . 0.93
C15 H15 . 0.93
C16 N2 . 1.503(3)
C16 P2 . 1.814(3)
C16 H16A . 0.97
C16 H16B . 0.97
C17 N2 . 1.503(3)
C17 C18 2_666 1.509(4)
C17 H17A . 0.97
C17 H17B . 0.97
C18 N2 . 1.496(3)
C18 C17 2_666 1.509(4)
C18 H18A . 0.97
C18 H18B . 0.97
Cd1 Cl4 . 2.4110(9)
Cd1 Cl3 . 2.4224(8)
Cd1 Cl1 . 2.4673(8)
Cd1 Cl2 . 2.5314(8)
N1 H1 . 0.91
N2 H2A . 0.91
O1 P1 . 1.549(2)
O1 H1A . 0.82
O2 P1 . 1.482(2)
O3 P2 . 1.544(2)
O3 H3A . 0.82
O4 P2 . 1.488(2)
O1W H2W . 0.85
O1W H1W . 0.85
O2W H3W . 0.85
O2W H4W . 0.8499

loop_
_geom_hbond_atom_site_label_D
_geom_hbond_atom_site_label_H
_geom_hbond_atom_site_label_A
_geom_hbond_site_symmetry_A
_geom_hbond_distance_DH
_geom_hbond_distance_HA
_geom_hbond_distance_DA
_geom_hbond_angle_DHA
O1W H1W O4 . 0.85 2.43 3.038(3) 128.7
O1W H2W Cl2 . 0.85 2.82 3.237(2) 111.8
O1W H2W Cl1 . 0.85 2.55 3.346(3) 155.3
O1 H1A O4 . 0.82 1.72 2.533(3) 175.0
N2 H2A O1W . 0.91 1.82 2.732(3) 177.6
O2W H4W Cl2 2_566 0.85 2.49 3.323(2) 166.6
O2W H3W Cl3 2_666 0.85 2.36 3.198(3) 167.1
O3 H3A O2 1_655 0.82 1.69 2.482(3) 160.6
N1 H1 O2W 1_545 0.91 1.81 2.708(3) 166.6
